data_2014957
loop_
_publ_author_name
'You, Zhong-Lu'

_publ_section_title
;Bis[\m-<i>N</i>,<i>N</i>'-bis(3-methylsalicylidene)propane-1,3-diaminato]dicobalt(II)
 0.28-hydrate
;
_journal_issue 7
_journal_name_full 'Acta Crystallographica Section C'
_journal_page_first m359
_journal_page_last m360
_journal_paper_doi 10.1107/S0108270105019189
_journal_volume 61
_journal_year 2005
_chemical_formula_iupac '[Co2 (C19 H20 N2 O2)2] , 0.28H2 O'
_chemical_formula_moiety 'C38 H40 Co2 N4 O4 , 0.28H2 O'
_chemical_formula_sum 'C38 H40 Co2 N4 O4.28'
_chemical_formula_weight 739.08
_chemical_name_systematic
;
bis{\m-6,6-dimethyl-2,2'-[propane-1,3-
diylbis(nitrilomethylidyne)]diphenolato}dicopper(II) 0.28-hydrate
;
_space_group_IT_number 92
_symmetry_cell_setting tetragonal
_symmetry_space_group_name_Hall 'P 4abw 2nw'
_symmetry_space_group_name_H-M 'P 41 21 2'
_atom_sites_solution_hydrogens geom
_atom_sites_solution_primary direct
_atom_sites_solution_secondary difmap
_audit_creation_method SHELXL97
_cell_angle_alpha 90.00
_cell_angle_beta 90.00
_cell_angle_gamma 90.00
_cell_formula_units_Z 4
_cell_length_a 10.381(2)
_cell_length_b 10.381(2)
_cell_length_c 32.5130(10)
_cell_measurement_reflns_used 9201
_cell_measurement_temperature 298(2)
_cell_measurement_theta_max 24.62
_cell_measurement_theta_min 2.33
_cell_volume 3503.8(10)
_computing_cell_refinement SMART
_computing_data_collection 'SMART (Bruker, 1998)'
_computing_data_reduction 'SAINT (Bruker, 1998)'
_computing_molecular_graphics 'SHELXTL (Sheldrick, 1997b)'
_computing_publication_material SHELXTL
_computing_structure_refinement 'SHELXL97 (Sheldrick, 1997a)'
_computing_structure_solution 'SHELXS97 (Sheldrick, 1997a)'
_diffrn_ambient_temperature 298(2)
_diffrn_measured_fraction_theta_full 0.999
_diffrn_measured_fraction_theta_max 0.999
_diffrn_measurement_device_type 'Bruker SMART CCD area-detector'
_diffrn_measurement_method \w
_diffrn_radiation_monochromator graphite
_diffrn_radiation_source 'fine-focus sealed tube'
_diffrn_radiation_type MoK\a
_diffrn_radiation_wavelength 0.71073
_diffrn_reflns_av_R_equivalents 0.0396
_diffrn_reflns_av_sigmaI/netI 0.0315
_diffrn_reflns_limit_h_max 13
_diffrn_reflns_limit_h_min -13
_diffrn_reflns_limit_k_max 13
_diffrn_reflns_limit_k_min -13
_diffrn_reflns_limit_l_max 42
_diffrn_reflns_limit_l_min -42
_diffrn_reflns_number 30177
_diffrn_reflns_theta_full 27.50
_diffrn_reflns_theta_max 27.50
_diffrn_reflns_theta_min 2.06
_diffrn_standards_decay_% 0
_diffrn_standards_interval_count 0
_diffrn_standards_interval_time 0
_diffrn_standards_number 0
_exptl_absorpt_coefficient_mu 0.992
_exptl_absorpt_correction_T_max 0.8416
_exptl_absorpt_correction_T_min 0.7551
_exptl_absorpt_correction_type multi-scan
_exptl_absorpt_process_details '(SADABS; Sheldrick, 1996)'
_exptl_crystal_colour brown
_exptl_crystal_density_diffrn 1.393
_exptl_crystal_density_method 'not measured'
_exptl_crystal_description block
_exptl_crystal_F_000 1528
_exptl_crystal_size_max 0.30
_exptl_crystal_size_mid 0.18
_exptl_crystal_size_min 0.18
_refine_diff_density_max 0.385
_refine_diff_density_min -0.166
_refine_ls_abs_structure_details 'Flack (1983)'
_refine_ls_abs_structure_Flack 0.006(16)
_refine_ls_extinction_method none
_refine_ls_goodness_of_fit_ref 1.089
_refine_ls_hydrogen_treatment constr
_refine_ls_matrix_type full
_refine_ls_number_parameters 221
_refine_ls_number_reflns 4024
_refine_ls_number_restraints 0
_refine_ls_restrained_S_all 1.089
_refine_ls_R_factor_all 0.0377
_refine_ls_R_factor_gt 0.0334
_refine_ls_shift/su_max 0.000
_refine_ls_shift/su_mean 0.000
_refine_ls_structure_factor_coef Fsqd
_refine_ls_weighting_details 'calc w = 1/[\s^2^(Fo^2^)+(0.0334P)^2^+0.8675P] where P=(Fo^2^+2Fc^2^)/3'
_refine_ls_weighting_scheme calc
_refine_ls_wR_factor_gt 0.0757
_refine_ls_wR_factor_ref 0.0778
_reflns_number_gt 3729
_reflns_number_total 4024
_reflns_threshold_expression I>2\s(I)
_cod_data_source_file av1247.cif
_cod_data_source_block I
_cod_depositor_comments
;
The following automatic conversions were performed:
'_symmetry_cell_setting' value 'Tetragonal' changed to 'tetragonal'
according to '/home/saulius/struct/CIF-dictionaries/cif_core.dic'
dictionary named 'cif_core.dic' version 2.4.1 from 2010-06-29.

Automatic conversion script
Id: cif_fix_enum 1527 2010-12-29 10:47:43Z saulius 

The following automatic conversions were performed:

'_symmetry_cell_setting' value 'Tetragonal' changed to 'tetragonal'
according to /home/saulius/struct/CIF-dictionaries/cif_core.dic
dictionary named 'cif_core.dic' version 2.4.1 from 2010-06-29.

Automatic conversion script
Id: cif_fix_values 1715 2011-07-08 13:25:40Z adriana 
;
_cod_database_code 2014957
_cod_database_fobs_code 2014957

loop_
_symmetry_equiv_pos_as_xyz
'x, y, z'
'-x, -y, z+1/2'
'x+1/2, -y+1/2, -z+3/4'
'-x+1/2, y+1/2, -z+1/4'
'-y, -x, -z+1/2'
'y, x, -z'
'y+1/2, -x+1/2, z+3/4'
'-y+1/2, x+1/2, z+1/4'

loop_
_atom_site_label
_atom_site_fract_x
_atom_site_fract_y
_atom_site_fract_z
_atom_site_U_iso_or_equiv
_atom_site_adp_type
_atom_site_calc_flag
_atom_site_refinement_flags
_atom_site_occupancy
_atom_site_disorder_assembly
_atom_site_disorder_group
_atom_site_type_symbol
Co1 0.70834(3) 0.34696(3) 0.296383(9) 0.03352(9) Uani d . 1 . . Co
O1 0.55675(15) 0.42483(17) 0.32007(5) 0.0415(4) Uani d . 1 . . O
O2 0.58235(15) 0.24241(15) 0.25843(5) 0.0353(3) Uani d . 1 . . O
O3 0.4513(8) 0.5487(8) 0.2500 0.065(3) Uiso d SP 0.28 . . O
N1 0.82442(18) 0.43612(19) 0.33845(6) 0.0390(5) Uani d . 1 . . N
N2 0.80477(19) 0.17313(19) 0.30260(6) 0.0417(5) Uani d . 1 . . N
C1 0.6534(2) 0.5596(2) 0.37131(7) 0.0381(5) Uani d . 1 . . C
C2 0.5477(2) 0.5145(2) 0.34769(7) 0.0363(5) Uani d . 1 . . C
C3 0.4244(2) 0.5685(2) 0.35563(8) 0.0436(6) Uani d . 1 . . C
C4 0.4118(3) 0.6636(3) 0.38491(8) 0.0489(6) Uani d . 1 . . C
H4 0.3310 0.6997 0.3894 0.059 Uiso calc R 1 . . H
C5 0.5150(3) 0.7074(3) 0.40791(8) 0.0521(7) Uani d . 1 . . C
H5 0.5035 0.7716 0.4275 0.063 Uiso calc R 1 . . H
C6 0.6333(3) 0.6553(3) 0.40145(8) 0.0474(6) Uani d . 1 . . C
H6 0.7026 0.6834 0.4172 0.057 Uiso calc R 1 . . H
C7 0.3111(3) 0.5195(3) 0.33206(11) 0.0680(9) Uani d . 1 . . C
H7A 0.2341 0.5605 0.3419 0.102 Uiso calc R 1 . . H
H7B 0.3040 0.4280 0.3357 0.102 Uiso calc R 1 . . H
H7C 0.3223 0.5384 0.3034 0.102 Uiso calc R 1 . . H
C8 0.7828(2) 0.5139(2) 0.36620(7) 0.0410(5) Uani d . 1 . . C
H8 0.8432 0.5438 0.3850 0.049 Uiso calc R 1 . . H
C9 0.9625(2) 0.4030(3) 0.33980(9) 0.0485(6) Uani d . 1 . . C
H9A 1.0037 0.4505 0.3619 0.058 Uiso calc R 1 . . H
H9B 1.0029 0.4281 0.3141 0.058 Uiso calc R 1 . . H
C10 0.9822(3) 0.2595(3) 0.34664(9) 0.0539(7) Uani d . 1 . . C
H10A 1.0724 0.2446 0.3528 0.065 Uiso calc R 1 . . H
H10B 0.9328 0.2338 0.3706 0.065 Uiso calc R 1 . . H
C11 0.9442(2) 0.1742(3) 0.31099(9) 0.0504(7) Uani d . 1 . . C
H11A 0.9891 0.2031 0.2865 0.060 Uiso calc R 1 . . H
H11B 0.9721 0.0868 0.3167 0.060 Uiso calc R 1 . . H
C12 0.7511(2) 0.0623(2) 0.29947(8) 0.0439(6) Uani d . 1 . . C
H12 0.8026 -0.0089 0.3050 0.053 Uiso calc R 1 . . H
C13 0.6176(2) 0.0363(2) 0.28812(7) 0.0401(5) Uani d . 1 . . C
C14 0.5378(2) 0.1283(2) 0.26886(6) 0.0345(5) Uani d . 1 . . C
C15 0.4083(2) 0.0958(2) 0.26044(7) 0.0412(5) Uani d . 1 . . C
C16 0.3666(3) -0.0279(3) 0.26833(8) 0.0524(7) Uani d . 1 . . C
H16 0.2816 -0.0494 0.2625 0.063 Uiso calc R 1 . . H
C17 0.4468(3) -0.1206(3) 0.28462(9) 0.0566(7) Uani d . 1 . . C
H17 0.4170 -0.2042 0.2885 0.068 Uiso calc R 1 . . H
C18 0.5702(3) -0.0893(2) 0.29509(8) 0.0493(6) Uani d . 1 . . C
H18 0.6235 -0.1511 0.3069 0.059 Uiso calc R 1 . . H
C19 0.3209(3) 0.1983(3) 0.24393(9) 0.0557(7) Uani d . 1 . . C
H19A 0.3448 0.2181 0.2161 0.084 Uiso calc R 1 . . H
H19B 0.3283 0.2743 0.2606 0.084 Uiso calc R 1 . . H
H19C 0.2335 0.1681 0.2445 0.084 Uiso calc R 1 . . H

loop_
_atom_site_aniso_label
_atom_site_aniso_U_11
_atom_site_aniso_U_22
_atom_site_aniso_U_33
_atom_site_aniso_U_12
_atom_site_aniso_U_13
_atom_site_aniso_U_23
Co1 0.03125(16) 0.03596(17) 0.03334(14) 0.00331(12) -0.00202(13) -0.00019(13)
O1 0.0314(8) 0.0487(10) 0.0444(9) -0.0005(7) 0.0004(7) -0.0096(8)
O2 0.0369(8) 0.0339(8) 0.0352(8) -0.0024(6) -0.0038(7) 0.0012(6)
N1 0.0321(10) 0.0441(11) 0.0408(10) -0.0030(8) -0.0040(8) 0.0006(9)
N2 0.0368(10) 0.0438(12) 0.0444(11) 0.0083(8) -0.0042(8) 0.0017(9)
C1 0.0406(12) 0.0391(12) 0.0346(11) -0.0025(11) 0.0004(10) 0.0014(9)
C2 0.0374(13) 0.0348(12) 0.0367(11) -0.0028(9) 0.0027(10) 0.0035(10)
C3 0.0381(13) 0.0411(13) 0.0517(14) 0.0005(11) 0.0045(11) 0.0035(11)
C4 0.0489(15) 0.0439(14) 0.0538(14) 0.0070(12) 0.0131(12) 0.0049(12)
C5 0.0664(18) 0.0429(14) 0.0470(14) -0.0005(13) 0.0100(13) -0.0084(12)
C6 0.0532(15) 0.0460(14) 0.0431(13) -0.0050(12) -0.0022(11) -0.0054(11)
C7 0.0398(16) 0.064(2) 0.100(2) 0.0061(14) -0.0053(16) -0.0162(18)
C8 0.0397(13) 0.0461(14) 0.0371(12) -0.0067(11) -0.0069(10) 0.0006(10)
C9 0.0314(13) 0.0569(16) 0.0573(15) 0.0007(11) -0.0083(12) -0.0012(13)
C10 0.0344(13) 0.0664(19) 0.0609(17) 0.0057(12) -0.0133(12) 0.0072(14)
C11 0.0374(13) 0.0542(16) 0.0595(15) 0.0104(11) -0.0042(11) 0.0066(13)
C12 0.0439(13) 0.0408(13) 0.0469(13) 0.0127(10) -0.0015(11) 0.0067(11)
C13 0.0425(13) 0.0390(13) 0.0387(12) 0.0049(10) 0.0050(10) 0.0009(10)
C14 0.0391(12) 0.0357(12) 0.0288(10) -0.0002(9) 0.0038(9) -0.0019(8)
C15 0.0403(13) 0.0453(14) 0.0380(12) -0.0042(10) 0.0016(10) -0.0030(10)
C16 0.0488(16) 0.0576(17) 0.0509(14) -0.0158(13) 0.0065(12) -0.0038(12)
C17 0.071(2) 0.0398(14) 0.0586(17) -0.0117(13) 0.0126(14) 0.0040(12)
C18 0.0580(16) 0.0391(13) 0.0509(14) 0.0040(11) 0.0080(13) 0.0058(12)
C19 0.0405(15) 0.0606(17) 0.0661(17) -0.0012(12) -0.0076(12) -0.0011(14)

loop_
_atom_type_symbol
_atom_type_description
_atom_type_scat_dispersion_real
_atom_type_scat_dispersion_imag
_atom_type_scat_source
C C 0.0033 0.0016 'International Tables Vol C Tables 4.2.6.8 and 6.1.1.4'
H H 0.0000 0.0000 'International Tables Vol C Tables 4.2.6.8 and 6.1.1.4'
N N 0.0061 0.0033 'International Tables Vol C Tables 4.2.6.8 and 6.1.1.4'
O O 0.0106 0.0060 'International Tables Vol C Tables 4.2.6.8 and 6.1.1.4'
Co Co 0.3494 0.9721 'International Tables Vol C Tables 4.2.6.8 and 6.1.1.4'

loop_
_geom_angle_atom_site_label_1
_geom_angle_atom_site_label_2
_geom_angle_atom_site_label_3
_geom_angle_site_symmetry_1
_geom_angle_site_symmetry_3
_geom_angle
_geom_angle_publ_flag
O1 Co1 O2 . 5_665 114.31(7) y
O1 Co1 N1 . . 91.38(7) y
O2 Co1 N1 5_665 . 106.27(7) y
O1 Co1 N2 . . 136.01(8) y
O2 Co1 N2 5_665 . 106.47(7) y
N1 Co1 N2 . . 92.54(8) y
O1 Co1 O2 . . 86.74(7) y
O2 Co1 O2 5_665 . 79.91(7) y
N1 Co1 O2 . . 173.77(7) y
N2 Co1 O2 . . 84.73(7) y
C2 O1 Co1 . . 129.51(15) ?
C14 O2 Co1 . 5_665 126.19(14) ?
C14 O2 Co1 . . 122.17(14) ?
Co1 O2 Co1 5_665 . 99.41(7) ?
C8 N1 C9 . . 116.9(2) ?
C8 N1 Co1 . . 123.76(16) ?
C9 N1 Co1 . . 119.16(16) ?
C12 N2 C11 . . 116.6(2) ?
C12 N2 Co1 . . 124.28(16) ?
C11 N2 Co1 . . 119.08(16) ?
C6 C1 C2 . . 119.6(2) ?
C6 C1 C8 . . 116.8(2) ?
C2 C1 C8 . . 123.5(2) ?
O1 C2 C1 . . 123.8(2) ?
O1 C2 C3 . . 118.3(2) ?
C1 C2 C3 . . 117.9(2) ?
C4 C3 C2 . . 119.6(2) ?
C4 C3 C7 . . 121.6(3) ?
C2 C3 C7 . . 118.8(2) ?
C3 C4 C5 . . 122.4(3) ?
C3 C4 H4 . . 118.8 ?
C5 C4 H4 . . 118.8 ?
C6 C5 C4 . . 119.1(2) ?
C6 C5 H5 . . 120.5 ?
C4 C5 H5 . . 120.5 ?
C5 C6 C1 . . 121.4(2) ?
C5 C6 H6 . . 119.3 ?
C1 C6 H6 . . 119.3 ?
C3 C7 H7A . . 109.5 ?
C3 C7 H7B . . 109.5 ?
H7A C7 H7B . . 109.5 ?
C3 C7 H7C . . 109.5 ?
H7A C7 H7C . . 109.5 ?
H7B C7 H7C . . 109.5 ?
N1 C8 C1 . . 127.1(2) ?
N1 C8 H8 . . 116.4 ?
C1 C8 H8 . . 116.4 ?
N1 C9 C10 . . 111.3(2) ?
N1 C9 H9A . . 109.4 ?
C10 C9 H9A . . 109.4 ?
N1 C9 H9B . . 109.4 ?
C10 C9 H9B . . 109.4 ?
H9A C9 H9B . . 108.0 ?
C11 C10 C9 . . 115.3(2) ?
C11 C10 H10A . . 108.4 ?
C9 C10 H10A . . 108.4 ?
C11 C10 H10B . . 108.4 ?
C9 C10 H10B . . 108.4 ?
H10A C10 H10B . . 107.5 ?
N2 C11 C10 . . 113.8(2) ?
N2 C11 H11A . . 108.8 ?
C10 C11 H11A . . 108.8 ?
N2 C11 H11B . . 108.8 ?
C10 C11 H11B . . 108.8 ?
H11A C11 H11B . . 107.7 ?
N2 C12 C13 . . 126.8(2) ?
N2 C12 H12 . . 116.6 ?
C13 C12 H12 . . 116.6 ?
C14 C13 C18 . . 119.5(2) ?
C14 C13 C12 . . 123.0(2) ?
C18 C13 C12 . . 117.5(2) ?
O2 C14 C13 . . 121.2(2) ?
O2 C14 C15 . . 119.9(2) ?
C13 C14 C15 . . 118.9(2) ?
C16 C15 C14 . . 119.0(2) ?
C16 C15 C19 . . 122.6(2) ?
C14 C15 C19 . . 118.4(2) ?
C15 C16 C17 . . 122.2(3) ?
C15 C16 H16 . . 118.9 ?
C17 C16 H16 . . 118.9 ?
C18 C17 C16 . . 119.8(3) ?
C18 C17 H17 . . 120.1 ?
C16 C17 H17 . . 120.1 ?
C17 C18 C13 . . 120.5(3) ?
C17 C18 H18 . . 119.8 ?
C13 C18 H18 . . 119.8 ?
C15 C19 H19A . . 109.5 ?
C15 C19 H19B . . 109.5 ?
H19A C19 H19B . . 109.5 ?
C15 C19 H19C . . 109.5 ?
H19A C19 H19C . . 109.5 ?
H19B C19 H19C . . 109.5 ?

loop_
_geom_bond_atom_site_label_1
_geom_bond_atom_site_label_2
_geom_bond_site_symmetry_2
_geom_bond_distance
_geom_bond_publ_flag
Co1 O1 . 1.930(2) y
Co1 O2 5_665 1.994(2) y
Co1 N1 . 2.044(2) y
Co1 N2 . 2.074(2) y
Co1 O2 . 2.100(2) y
O1 C2 . 1.297(3) ?
O2 C14 . 1.316(3) ?
O2 Co1 5_665 1.9940(16) ?
N1 C8 . 1.285(3) y
N1 C9 . 1.475(3) y
N2 C12 . 1.282(3) y
N2 C11 . 1.473(3) y
C1 C6 . 1.411(3) ?
C1 C2 . 1.418(3) ?
C1 C8 . 1.435(4) ?
C2 C3 . 1.421(3) ?
C3 C4 . 1.378(4) ?
C3 C7 . 1.493(4) ?
C4 C5 . 1.383(4) ?
C4 H4 . 0.9300 ?
C5 C6 . 1.358(4) ?
C5 H5 . 0.9300 ?
C6 H6 . 0.9300 ?
C7 H7A . 0.9600 ?
C7 H7B . 0.9600 ?
C7 H7C . 0.9600 ?
C8 H8 . 0.9300 ?
C9 C10 . 1.519(4) ?
C9 H9A . 0.9700 ?
C9 H9B . 0.9700 ?
C10 C11 . 1.511(4) ?
C10 H10A . 0.9700 ?
C10 H10B . 0.9700 ?
C11 H11A . 0.9700 ?
C11 H11B . 0.9700 ?
C12 C13 . 1.460(4) ?
C12 H12 . 0.9300 ?
C13 C14 . 1.411(3) ?
C13 C18 . 1.411(4) ?
C14 C15 . 1.414(3) ?
C15 C16 . 1.378(4) ?
C15 C19 . 1.498(4) ?
C16 C17 . 1.379(4) ?
C16 H16 . 0.9300 ?
C17 C18 . 1.365(4) ?
C17 H17 . 0.9300 ?
C18 H18 . 0.9300 ?
C19 H19A . 0.9600 ?
C19 H19B . 0.9600 ?
C19 H19C . 0.9600 ?
